data_7717129
loop_
_publ_author_name
'Ruan, Ting-Ting'
'Moreno-Pineda, Eufemio'
'Paul, Sagar'
'Schulze, Michael'
'Schlittenhardt, S&#xf6;ren'
'Mizuno, Asato'
'Wernsdorfer, Wolfgang'
'Ruben, Mario'

_publ_section_title
;
 Modulating quantum tunnelling of magnetization in Dy isotopologue dimers.
;
_journal_issue 42
_journal_name_full 'Dalton transactions (Cambridge, England : 2003)'
_journal_page_first 17281
_journal_page_last 17290
_journal_paper_doi 10.1039/d4dt01769b
_journal_volume 53
_journal_year 2024
_chemical_formula_moiety 'C64 H42 Dy2 F12 N8 O10'
_chemical_formula_sum 'C64 H42 Dy2 F12 N8 O10'
_chemical_formula_weight 1636.069
_space_group_crystal_system triclinic
_space_group_IT_number 2
_space_group_name_Hall '-P 1'
_space_group_name_H-M_alt 'P -1'
_symmetry_Int_Tables_number 2
_atom_sites_solution_primary dual
_audit_block_doi 10.5517/ccdc.csd.cc2jgg3l
_audit_creation_date 2022-04-28
_audit_creation_method
;
Olex2 1.5
(compiled 2021.12.09 svn.r5202d8cf for OlexSys, GUI svn.r6439)
;
_audit_update_record
;
2024-03-04 deposited with the CCDC.	2024-10-01 downloaded from the CCDC.
;
_cell_angle_alpha 92.968(3)
_cell_angle_beta 100.310(3)
_cell_angle_gamma 116.870(4)
_cell_formula_units_Z 2
_cell_length_a 13.5306(5)
_cell_length_b 13.9571(6)
_cell_length_c 18.7997(6)
_cell_measurement_reflns_used 19776
_cell_measurement_temperature 180
_cell_measurement_theta_max 27.0670
_cell_measurement_theta_min 1.4910
_cell_volume 3080.0(2)
_computing_cell_refinement 'CrysAlisPro 1.171.40.67a (Rigaku OD, 2019)'
_computing_data_collection 'CrysAlisPro 1.171.40.67a (Rigaku OD, 2019)'
_computing_data_reduction 'CrysAlisPro 1.171.40.67a (Rigaku OD, 2019)'
_computing_molecular_graphics 'Olex2 1.5 (Dolomanov et al., 2009)'
_computing_publication_material 'Olex2 1.5 (Dolomanov et al., 2009)'
_computing_structure_refinement 'olex2.refine 1.5 (Bourhis et al., 2015)'
_computing_structure_solution 'SHELXT 2018/2 (Sheldrick, 2018)'
_diffrn_ambient_temperature 180
_diffrn_detector 'CCD plate'
_diffrn_measured_fraction_theta_full 0.9966
_diffrn_measured_fraction_theta_max 0.9966
_diffrn_measurement_details
;
List of Runs (angles in degrees, time in seconds):

  # Type    Start    End  Width  t~exp~   \w     \q     \k     \f   Frames
#--------------------------------------------------------------------------
  1  \w    -90.00  90.00   1.00  300.60    --    0.00 180.00  84.00  180
  2  \w    -90.00 -30.00   1.00  300.60    --    0.00 180.00 266.00   60
;
_diffrn_measurement_device 'abstract diffractometer'
_diffrn_measurement_device_type 'esperanto-CrysAlisPro-abstract goniometer imported esperanto images'
_diffrn_measurement_method '\w scans'
_diffrn_orient_matrix_type 'CrysAlisPro convention (1999,Acta A55,543-557)'
_diffrn_orient_matrix_UB_11 0.0305582000
_diffrn_orient_matrix_UB_12 0.0180108000
_diffrn_orient_matrix_UB_13 0.0370058000
_diffrn_orient_matrix_UB_21 -0.0440316000
_diffrn_orient_matrix_UB_22 -0.0445852000
_diffrn_orient_matrix_UB_23 0.0106785000
_diffrn_orient_matrix_UB_31 0.0277282000
_diffrn_orient_matrix_UB_32 -0.0317698000
_diffrn_orient_matrix_UB_33 -0.0046452000
_diffrn_radiation_monochromator graphite
_diffrn_radiation_probe x-ray
_diffrn_radiation_type 'Mo K\a'
_diffrn_radiation_wavelength 0.71073
_diffrn_reflns_av_R_equivalents 0.0499
_diffrn_reflns_av_unetI/netI 0.0524
_diffrn_reflns_Laue_measured_fraction_full 0.9966
_diffrn_reflns_Laue_measured_fraction_max 0.9966
_diffrn_reflns_limit_h_max 17
_diffrn_reflns_limit_h_min -17
_diffrn_reflns_limit_k_max 17
_diffrn_reflns_limit_k_min -16
_diffrn_reflns_limit_l_max 24
_diffrn_reflns_limit_l_min -24
_diffrn_reflns_number 32820
_diffrn_reflns_point_group_measured_fraction_full 0.9966
_diffrn_reflns_point_group_measured_fraction_max 0.9966
_diffrn_reflns_theta_full 25.2417
_diffrn_reflns_theta_max 27.10
_diffrn_reflns_theta_min 2.13
_diffrn_source 'fine-focus sealed X-ray tube'
_diffrn_source_type 'Enhance (Mo) X-ray Source'
_exptl_absorpt_coefficient_mu 2.510
_exptl_absorpt_correction_T_max 1.00000
_exptl_absorpt_correction_T_min 0.94749
_exptl_absorpt_correction_type multi-scan
_exptl_absorpt_process_details
;
CrysAlisPro 1.171.40.67a (Rigaku Oxford Diffraction, 2019)
Empirical absorption correction using spherical harmonics,
 implemented in SCALE3 ABSPACK scaling algorithm.
;
_exptl_crystal_colour yellow
_exptl_crystal_colour_primary yellow
_exptl_crystal_density_diffrn 1.764
_exptl_crystal_description block
_exptl_crystal_F_000 1605.430
_exptl_crystal_size_max 0.136
_exptl_crystal_size_mid 0.103
_exptl_crystal_size_min 0.075
_refine_diff_density_max 0.7095
_refine_diff_density_min -1.1324
_refine_diff_density_rms 0.1659
_refine_ls_d_res_high 0.7800
_refine_ls_d_res_low 9.5620
_refine_ls_goodness_of_fit_ref 1.0351
_refine_ls_hydrogen_treatment constr
_refine_ls_matrix_type full
_refine_ls_number_constraints 88
_refine_ls_number_parameters 875
_refine_ls_number_reflns 13541
_refine_ls_number_restraints 0
_refine_ls_restrained_S_all 1.0351
_refine_ls_R_factor_all 0.0428
_refine_ls_R_factor_gt 0.0323
_refine_ls_shift/su_max 0.0038
_refine_ls_shift/su_mean 0.0001
_refine_ls_structure_factor_coef Fsqd
_refine_ls_weighting_details 'w=1/[\s^2^(Fo^2^)+(0.0390P)^2^+0.2854P] where P=(Fo^2^+2Fc^2^)/3'
_refine_ls_weighting_scheme calc
_refine_ls_wR_factor_gt 0.0754
_refine_ls_wR_factor_ref 0.0799
_reflns_Friedel_coverage 0.0
_reflns_limit_h_max 17
_reflns_limit_h_min -17
_reflns_limit_k_max 17
_reflns_limit_k_min -17
_reflns_limit_l_max 24
_reflns_limit_l_min 0
_reflns_number_gt 11333
_reflns_number_total 13541
_reflns_threshold_expression I>=2u(I)
_cod_data_source_file d4dt01769b2.cif
_cod_data_source_block TR-407
_cod_depositor_comments 'Adding full bibliography for 7717129--7717130.cif.'
_cod_database_code 7717129
_chemical_oxdiff_formula 'C H N O Dy'
_olex2_refinement_description
;
1. Fixed Uiso
 At 1.2 times of:
  All C(H) groups
2. Uiso/Uaniso restraints and constraints
Uanis(F9) = Uanis(F14)
Uanis(F7) = Uanis(F13)
Uanis(F8) = Uanis(F00O)
3. Others
 Sof(F13)=Sof(F14)=Sof(F00O)=1-FVAR(1)
 Sof(F8)=Sof(F7)=Sof(F9)=FVAR(1)
4.a Aromatic/amide H refined with riding coordinates:
 C24(H24), C40(H40), C54(H54), C57(H57), C23(H23), C37(H37), C22(H22),
 C21(H21), C52(H52), C53(H53), C60(H60), C44(H44), C64(H64), C12(H12), C18(H18),
  C13(H13), C41(H41), C1(H1), C6(H6), C34(H34), C61(H61), C30(H30), C51(H51),
 C27(H27), C63(H63), C2(H2), C4(H4), C50(H50), C62(H62), C14(H14), C43(H43),
 C16(H16), C10(H10), C15(H15), C9(H9), C42(H42), C47(H47), C11(H11), C31(H31),
 C32(H32), C3(H3), C33(H33)
;
_olex2_submission_special_instructions 'No special instructions were received'
_oxdiff_exptl_absorpt_empirical_details
;
Empirical correction (ABSPACK) includes:
- Absorption correction using spherical harmonics
- Frame scaling
;
_oxdiff_exptl_absorpt_empirical_full_max 1.198
_oxdiff_exptl_absorpt_empirical_full_min 0.899

loop_
_space_group_symop_id
_space_group_symop_operation_xyz
1 x,y,z
2 -x,-y,-z

loop_
_atom_site_label
_atom_site_type_symbol
_atom_site_fract_x
_atom_site_fract_y
_atom_site_fract_z
_atom_site_U_iso_or_equiv
_atom_site_adp_type
_atom_site_occupancy
_atom_site_refinement_flags_posn
_atom_site_disorder_group
Dy1 Dy 0.316965(11) 0.386637(11) 0.768601(9) 0.01773(5) Uani 1.000000 . .
Dy2 Dy 0.630679(11) 0.443203(11) 0.745119(9) 0.01855(5) Uani 1.000000 . .
F2 F -0.10440(18) 0.1392(2) 0.77673(16) 0.0555(7) Uani 1.000000 . .
F12 F 0.9620(2) 0.84840(19) 0.92221(15) 0.0517(7) Uani 1.000000 . .
O10 O 0.62614(18) 0.60633(18) 0.72348(14) 0.0241(5) Uani 1.000000 . .
O3 O 0.29475(19) 0.20857(18) 0.78183(14) 0.0243(5) Uani 1.000000 . .
O8 O 0.52790(19) 0.25454(18) 0.70021(14) 0.0242(5) Uani 1.000000 . .
O2 O 0.43317(17) 0.39445(18) 0.68780(13) 0.0199(5) Uani 1.000000 . .
F10 F 0.8573(2) 0.7247(2) 0.97690(14) 0.0489(6) Uani 1.000000 . .
O9 O 0.76678(19) 0.58058(18) 0.84009(14) 0.0265(5) Uani 1.000000 . .
F3 F -0.0516(2) 0.1012(2) 0.88092(19) 0.0652(9) Uani 1.000000 . .
O5 O 0.25957(19) 0.48259(19) 0.68829(14) 0.0265(5) Uani 1.000000 . .
O6 O 0.44385(19) 0.57139(18) 0.80849(14) 0.0237(5) Uani 1.000000 . .
O1 O 0.50399(17) 0.40221(18) 0.82298(13) 0.0205(5) Uani 1.000000 . .
F1 F -0.0113(2) 0.2648(2) 0.86895(17) 0.0539(7) Uani 1.000000 . .
F4 F 0.12374(18) 0.5276(2) 0.59496(16) 0.0557(8) Uani 1.000000 . .
F6 F 0.2813(2) 0.6168(3) 0.56312(15) 0.0576(7) Uani 1.000000 . .
O4 O 0.13012(18) 0.27282(18) 0.78022(14) 0.0244(5) Uani 1.000000 . .
F11 F 0.9773(2) 0.7028(2) 0.92658(17) 0.0601(8) Uani 1.000000 . .
F5 F 0.2243(2) 0.6990(2) 0.63166(17) 0.0572(8) Uani 1.000000 . .
O7 O 0.75815(18) 0.37974(19) 0.72109(14) 0.0255(5) Uani 1.000000 . .
N8 N 0.2111(2) 0.2695(2) 0.64055(17) 0.0232(6) Uani 1.000000 . .
F8 F 0.842(3) 0.262(3) 0.596(3) 0.0537(12) Uani 0.091(9) . 1
N4 N 0.6656(2) 0.3446(2) 0.85636(17) 0.0225(6) Uani 1.000000 . .
N5 N 0.7957(2) 0.5670(2) 0.67726(19) 0.0280(7) Uani 1.000000 . .
N6 N 0.5776(2) 0.4364(2) 0.60830(17) 0.0237(6) Uani 1.000000 . .
N7 N 0.4630(2) 0.3767(2) 0.57154(17) 0.0258(6) Uani 1.000000 . .
N1 N 0.2306(2) 0.4763(2) 0.85093(17) 0.0237(6) Uani 1.000000 . .
N2 N 0.3694(2) 0.3949(2) 0.90323(17) 0.0231(6) Uani 1.000000 . .
C24 C 0.0993(3) 0.2014(3) 0.6185(2) 0.0295(8) Uani 1.000000 . .
H24 H 0.0533(3) 0.1916(3) 0.6529(2) 0.0354(10) Uiso 1.000000 R .
N3 N 0.4483(2) 0.3591(2) 0.93178(16) 0.0235(6) Uani 1.000000 . .
F7 F 0.911(4) 0.309(5) 0.709(4) 0.0810(17) Uani 0.091(9) . 1
C40 C 0.5936(3) 0.8626(3) 0.8179(2) 0.0291(8) Uani 1.000000 . .
H40 H 0.5658(3) 0.8700(3) 0.7695(2) 0.0350(10) Uiso 1.000000 R .
F9 F 0.925(4) 0.416(4) 0.662(4) 0.087(2) Uani 0.091(9) . 1
C54 C 0.3304(3) 0.0722(3) 0.6313(2) 0.0282(8) Uani 1.000000 . .
H54 H 0.3256(3) 0.1289(3) 0.6580(2) 0.0339(10) Uiso 1.000000 R .
C56 C 0.8100(3) 0.6841(3) 0.8477(2) 0.0247(7) Uani 1.000000 . .
C36 C 0.2947(3) 0.5830(3) 0.6851(2) 0.0229(7) Uani 1.000000 . .
C59 C 0.6858(3) 0.7762(3) 0.6842(2) 0.0245(7) Uani 1.000000 . .
C49 C 0.4370(3) 0.0830(3) 0.6262(2) 0.0227(7) Uani 1.000000 . .
C57 C 0.7864(3) 0.7483(3) 0.8021(2) 0.0269(8) Uani 1.000000 . .
H57 H 0.8312(3) 0.8250(3) 0.8140(2) 0.0323(9) Uiso 1.000000 R .
C29 C 0.2657(3) 0.0422(3) 0.8207(2) 0.0272(8) Uani 1.000000 . .
C23 C 0.0475(3) 0.1452(3) 0.5490(2) 0.0332(9) Uani 1.000000 . .
H23 H -0.0319(3) 0.0968(3) 0.5363(2) 0.0399(10) Uiso 1.000000 R .
C37 C 0.3818(3) 0.6713(3) 0.7319(2) 0.0254(8) Uani 1.000000 . .
H37 H 0.3942(3) 0.7420(3) 0.7235(2) 0.0305(9) Uiso 1.000000 R .
C38 C 0.4539(3) 0.6610(3) 0.7924(2) 0.0218(7) Uani 1.000000 . .
C22 C 0.1126(3) 0.1601(3) 0.4979(2) 0.0345(9) Uani 1.000000 . .
H22 H 0.0788(3) 0.1217(3) 0.4495(2) 0.0414(11) Uiso 1.000000 R .
C21 C 0.2289(3) 0.2322(3) 0.5182(2) 0.0277(8) Uani 1.000000 . .
H21 H 0.2756(3) 0.2452(3) 0.4839(2) 0.0332(9) Uiso 1.000000 R .
C58 C 0.6979(3) 0.7048(3) 0.7380(2) 0.0225(7) Uani 1.000000 . .
C39 C 0.5468(3) 0.7613(3) 0.8416(2) 0.0246(7) Uani 1.000000 . .
C20 C 0.2742(3) 0.2841(3) 0.5896(2) 0.0219(7) Uani 1.000000 . .
C52 C 0.2380(3) -0.1053(3) 0.5596(3) 0.0382(10) Uani 1.000000 . .
H52 H 0.1702(3) -0.1688(3) 0.5361(3) 0.0458(12) Uiso 1.000000 R .
C25 C -0.0191(3) 0.1746(3) 0.8359(2) 0.0333(9) Uani 1.000000 . .
C53 C 0.2323(3) -0.0211(3) 0.5973(2) 0.0365(10) Uani 1.000000 . .
H53 H 0.1603(3) -0.0272(3) 0.5999(2) 0.0438(12) Uiso 1.000000 R .
C60 C 0.7713(3) 0.8826(3) 0.6868(2) 0.0355(9) Uani 1.000000 . .
H60 H 0.8393(3) 0.9118(3) 0.7240(2) 0.0426(11) Uiso 1.000000 R .
C44 C 0.5894(3) 0.7513(3) 0.9121(2) 0.0329(9) Uani 1.000000 . .
H44 H 0.5598(3) 0.6822(3) 0.9279(2) 0.0395(11) Uiso 1.000000 R .
C28 C 0.2328(3) 0.1308(3) 0.8105(2) 0.0248(7) Uani 1.000000 . .
C17 C 0.7679(3) 0.5542(3) 0.6039(2) 0.0287(8) Uani 1.000000 . .
C64 C 0.5877(3) 0.7348(3) 0.6280(2) 0.0294(8) Uani 1.000000 . .
H64 H 0.5295(3) 0.6625(3) 0.6252(2) 0.0353(10) Uiso 1.000000 R .
C12 C 0.7420(3) 0.3069(3) 0.8686(2) 0.0284(8) Uani 1.000000 . .
H12 H 0.7965(3) 0.3254(3) 0.8393(2) 0.0340(10) Uiso 1.000000 R .
C18 C 0.6465(3) 0.4879(3) 0.5685(2) 0.0286(8) Uani 1.000000 . .
H18 H 0.6199(3) 0.4834(3) 0.5175(2) 0.0343(10) Uiso 1.000000 R .
C26 C 0.0925(3) 0.1934(3) 0.8147(2) 0.0241(7) Uani 1.000000 . .
C46 C 0.7454(3) 0.3016(3) 0.6767(2) 0.0245(7) Uani 1.000000 . .
C13 C 0.9061(3) 0.6256(3) 0.7091(3) 0.0343(9) Uani 1.000000 . .
H13 H 0.9279(3) 0.6344(3) 0.7609(3) 0.0412(11) Uiso 1.000000 R .
C41 C 0.6811(3) 0.9524(3) 0.8654(3) 0.0404(10) Uani 1.000000 . .
H41 H 0.7134(3) 1.0211(3) 0.8492(3) 0.0485(12) Uiso 1.000000 R .
C8 C 0.5915(3) 0.3200(3) 0.9003(2) 0.0222(7) Uani 1.000000 . .
C55 C 0.9021(3) 0.7405(3) 0.9179(2) 0.0316(8) Uani 1.000000 . .
C1 C 0.1547(3) 0.5095(3) 0.8248(2) 0.0310(9) Uani 1.000000 . .
H1 H 0.1401(3) 0.5138(3) 0.7741(2) 0.0372(10) Uiso 1.000000 R .
C6 C 0.3294(3) 0.4288(3) 0.9505(2) 0.0254(7) Uani 1.000000 . .
H6 H 0.3515(3) 0.4280(3) 1.0012(2) 0.0305(9) Uiso 1.000000 R .
C34 C 0.1947(4) -0.0569(3) 0.8406(3) 0.0436(11) Uani 1.000000 . .
H34 H 0.1221(4) -0.0703(3) 0.8479(3) 0.0523(13) Uiso 1.000000 R .
C5 C 0.2483(3) 0.4686(3) 0.9228(2) 0.0258(8) Uani 1.000000 . .
C61 C 0.7565(4) 0.9449(3) 0.6353(3) 0.0444(11) Uani 1.000000 . .
H61 H 0.8142(4) 1.0173(3) 0.6378(3) 0.0533(13) Uiso 1.000000 R .
C48 C 0.5405(3) 0.1880(3) 0.6605(2) 0.0234(7) Uani 1.000000 . .
C30 C 0.3714(3) 0.0598(3) 0.8112(2) 0.0350(9) Uani 1.000000 . .
H30 H 0.4206(3) 0.1268(3) 0.7978(2) 0.0420(11) Uiso 1.000000 R .
C51 C 0.3435(3) -0.0968(3) 0.5563(2) 0.0365(9) Uani 1.000000 . .
H51 H 0.3478(3) -0.1553(3) 0.5313(2) 0.0438(11) Uiso 1.000000 R .
C27 C 0.1350(3) 0.1231(3) 0.8323(2) 0.0316(9) Uani 1.000000 . .
H27 H 0.0978(3) 0.0678(3) 0.8599(2) 0.0379(10) Uiso 1.000000 R .
C63 C 0.5743(4) 0.7977(4) 0.5765(2) 0.0396(10) Uani 1.000000 . .
H63 H 0.5073(4) 0.7686(4) 0.5385(2) 0.0476(12) Uiso 1.000000 R .
C19 C 0.3987(3) 0.3580(3) 0.6190(2) 0.0218(7) Uani 1.000000 . .
C45 C 0.8544(3) 0.3177(3) 0.6549(3) 0.0344(9) Uani 1.000000 . .
C2 C 0.0962(3) 0.5381(3) 0.8679(3) 0.0386(10) Uani 1.000000 . .
H2 H 0.0431(3) 0.5615(3) 0.8470(3) 0.0463(12) Uiso 1.000000 R .
C4 C 0.1931(3) 0.4961(3) 0.9701(2) 0.0339(9) Uani 1.000000 . .
H4 H 0.2080(3) 0.4904(3) 1.0206(2) 0.0407(11) Uiso 1.000000 R .
C50 C 0.4416(3) -0.0038(3) 0.5892(2) 0.0303(8) Uani 1.000000 . .
H50 H 0.5134(3) 0.0014(3) 0.5868(2) 0.0363(10) Uiso 1.000000 R .
C62 C 0.6590(4) 0.9034(4) 0.5803(3) 0.0452(11) Uani 1.000000 . .
H62 H 0.6500(4) 0.9470(4) 0.5451(3) 0.0542(14) Uiso 1.000000 R .
C14 C 0.9905(3) 0.6741(4) 0.6714(3) 0.0461(11) Uani 1.000000 . .
H14 H 1.0675(3) 0.7173(4) 0.6968(3) 0.0553(14) Uiso 1.000000 R .
C43 C 0.6750(3) 0.8419(3) 0.9594(3) 0.0408(10) Uani 1.000000 . .
H43 H 0.7023(3) 0.8354(3) 1.0082(3) 0.0489(12) Uiso 1.000000 R .
C16 C 0.8470(3) 0.5988(3) 0.5617(3) 0.0378(10) Uani 1.000000 . .
H16 H 0.8239(3) 0.5886(3) 0.5099(3) 0.0453(12) Uiso 1.000000 R .
C7 C 0.5093(3) 0.3644(3) 0.8838(2) 0.0214(7) Uani 1.000000 . .
C10 C 0.6656(3) 0.2151(3) 0.9645(2) 0.0361(9) Uani 1.000000 . .
H10 H 0.6641(3) 0.1691(3) 1.0003(2) 0.0433(11) Uiso 1.000000 R .
C15 C 0.9606(3) 0.6587(4) 0.5968(3) 0.0501(13) Uani 1.000000 . .
H15 H 1.0172(3) 0.6887(4) 0.5692(3) 0.0601(15) Uiso 1.000000 R .
C9 C 0.5889(3) 0.2554(3) 0.9545(2) 0.0326(9) Uani 1.000000 . .
H9 H 0.5350(3) 0.2393(3) 0.9842(2) 0.0391(10) Uiso 1.000000 R .
C35 C 0.2296(3) 0.6059(3) 0.6188(2) 0.0364(9) Uani 1.000000 . .
C42 C 0.7207(3) 0.9423(3) 0.9353(3) 0.0438(11) Uani 1.000000 . .
H42 H 0.7798(3) 1.0043(3) 0.9676(3) 0.0525(13) Uiso 1.000000 R .
C47 C 0.6470(3) 0.2088(3) 0.6455(2) 0.0309(9) Uani 1.000000 . .
H47 H 0.6501(3) 0.1566(3) 0.6128(2) 0.0371(10) Uiso 1.000000 R .
C11 C 0.7450(3) 0.2428(3) 0.9217(2) 0.0354(9) Uani 1.000000 . .
H11 H 0.8005(3) 0.2182(3) 0.9287(2) 0.0425(11) Uiso 1.000000 R .
C31 C 0.4064(4) -0.0189(4) 0.8211(3) 0.0481(12) Uani 1.000000 . .
H31 H 0.4792(4) -0.0056(4) 0.8146(3) 0.0578(14) Uiso 1.000000 R .
C32 C 0.3347(4) -0.1172(4) 0.8405(3) 0.0509(12) Uani 1.000000 . .
H32 H 0.3585(4) -0.1712(4) 0.8474(3) 0.0610(15) Uiso 1.000000 R .
C3 C 0.1164(3) 0.5318(3) 0.9414(3) 0.0379(10) Uani 1.000000 . .
H3 H 0.0781(3) 0.5518(3) 0.9722(3) 0.0455(12) Uiso 1.000000 R .
C33 C 0.2299(4) -0.1358(4) 0.8496(3) 0.0525(13) Uani 1.000000 . .
H33 H 0.1806(4) -0.2033(4) 0.8623(3) 0.0630(15) Uiso 1.000000 R .
F13 F 0.9425(3) 0.3576(5) 0.7114(3) 0.0810(17) Uani 0.909(9) . 2
F14 F 0.8792(4) 0.3856(4) 0.6061(4) 0.087(2) Uani 0.909(9) . 2
F00O F 0.8502(2) 0.2262(3) 0.6246(3) 0.0537(12) Uani 0.909(9) . 2

loop_
_atom_site_aniso_label
_atom_site_aniso_U_11
_atom_site_aniso_U_22
_atom_site_aniso_U_33
_atom_site_aniso_U_12
_atom_site_aniso_U_13
_atom_site_aniso_U_23
Dy1 0.01547(8) 0.01511(8) 0.02270(10) 0.00704(6) 0.00493(6) 0.00267(6)
Dy2 0.01506(8) 0.01661(8) 0.02265(10) 0.00615(6) 0.00453(6) 0.00359(6)
F2 0.0204(11) 0.0691(18) 0.0596(19) 0.0114(11) -0.0006(12) -0.0056(15)
F12 0.0433(14) 0.0317(13) 0.0445(17) -0.0065(11) -0.0049(12) -0.0015(12)
O10 0.0199(11) 0.0178(12) 0.0325(15) 0.0067(9) 0.0058(10) 0.0065(10)
O3 0.0221(11) 0.0180(12) 0.0331(15) 0.0081(9) 0.0099(11) 0.0056(10)
O8 0.0229(12) 0.0194(12) 0.0303(15) 0.0090(10) 0.0092(10) 0.0021(10)
O2 0.0159(10) 0.0207(12) 0.0209(13) 0.0069(9) 0.0040(9) 0.0020(10)
F10 0.0507(14) 0.0525(16) 0.0266(14) 0.0116(12) 0.0048(11) 0.0033(12)
O9 0.0247(12) 0.0193(12) 0.0294(15) 0.0068(10) 0.0015(11) 0.0039(11)
F3 0.0421(14) 0.076(2) 0.096(3) 0.0288(14) 0.0462(16) 0.0498(19)
O5 0.0263(12) 0.0256(13) 0.0279(15) 0.0146(10) 0.0005(11) 0.0029(11)
O6 0.0253(12) 0.0174(12) 0.0295(15) 0.0105(10) 0.0066(10) 0.0054(10)
O1 0.0182(10) 0.0211(12) 0.0227(13) 0.0099(9) 0.0036(9) 0.0053(10)
F1 0.0363(13) 0.0489(15) 0.076(2) 0.0166(11) 0.0270(14) -0.0093(14)
F4 0.0274(12) 0.0557(17) 0.068(2) 0.0102(11) -0.0061(12) 0.0273(15)
F6 0.0525(16) 0.086(2) 0.0302(15) 0.0280(15) 0.0104(12) 0.0197(15)
O4 0.0204(11) 0.0234(12) 0.0299(15) 0.0098(10) 0.0085(10) 0.0032(11)
F11 0.0356(13) 0.0664(18) 0.069(2) 0.0279(13) -0.0144(13) -0.0146(15)
F5 0.0599(16) 0.0511(16) 0.073(2) 0.0384(14) 0.0059(15) 0.0272(15)
O7 0.0189(11) 0.0234(12) 0.0316(15) 0.0084(10) 0.0046(10) 0.0013(11)
N8 0.0185(13) 0.0204(14) 0.0289(18) 0.0086(11) 0.0031(12) 0.0018(12)
F8 0.0374(14) 0.041(2) 0.088(3) 0.0204(13) 0.0271(17) -0.0057(18)
N4 0.0226(14) 0.0206(14) 0.0242(17) 0.0110(11) 0.0037(12) 0.0015(12)
N5 0.0222(14) 0.0273(16) 0.038(2) 0.0132(12) 0.0098(14) 0.0084(14)
N6 0.0196(13) 0.0280(16) 0.0257(17) 0.0119(12) 0.0080(12) 0.0045(13)
N7 0.0221(14) 0.0332(17) 0.0199(16) 0.0109(12) 0.0053(12) 0.0028(13)
N1 0.0210(13) 0.0180(14) 0.0310(18) 0.0075(11) 0.0084(12) 0.0017(12)
N2 0.0194(13) 0.0216(15) 0.0279(17) 0.0088(11) 0.0065(12) 0.0053(12)
C24 0.0172(16) 0.0297(19) 0.032(2) 0.0044(14) 0.0035(15) 0.0012(16)
N3 0.0241(14) 0.0301(16) 0.0204(16) 0.0147(12) 0.0082(12) 0.0074(13)
F7 0.021(2) 0.105(4) 0.093(3) 0.024(2) -0.012(2) -0.042(3)
C40 0.0250(17) 0.0235(18) 0.042(2) 0.0115(14) 0.0151(17) 0.0064(16)
F9 0.088(3) 0.103(3) 0.135(5) 0.069(3) 0.093(4) 0.087(3)
C54 0.0260(17) 0.0250(18) 0.036(2) 0.0128(15) 0.0080(16) 0.0076(16)
C56 0.0206(16) 0.0231(18) 0.025(2) 0.0056(13) 0.0067(14) -0.0000(15)
C36 0.0218(16) 0.0291(19) 0.0244(19) 0.0153(14) 0.0098(14) 0.0108(15)
C59 0.0315(18) 0.0222(17) 0.027(2) 0.0154(14) 0.0146(16) 0.0070(15)
C49 0.0209(16) 0.0202(17) 0.027(2) 0.0091(13) 0.0054(14) 0.0072(14)
C57 0.0245(17) 0.0186(17) 0.032(2) 0.0046(14) 0.0088(15) 0.0045(15)
C29 0.0295(18) 0.0201(17) 0.032(2) 0.0116(14) 0.0071(16) 0.0050(15)
C23 0.0221(17) 0.030(2) 0.035(2) 0.0056(15) -0.0013(16) -0.0012(17)
C37 0.0275(17) 0.0207(17) 0.033(2) 0.0131(14) 0.0124(16) 0.0116(15)
C38 0.0193(15) 0.0216(17) 0.028(2) 0.0092(13) 0.0131(14) 0.0045(14)
C22 0.0311(19) 0.035(2) 0.027(2) 0.0130(16) -0.0054(16) -0.0068(17)
C21 0.0263(17) 0.036(2) 0.022(2) 0.0156(15) 0.0064(15) 0.0032(16)
C58 0.0196(15) 0.0194(16) 0.033(2) 0.0108(13) 0.0110(15) 0.0042(15)
C39 0.0212(16) 0.0199(17) 0.034(2) 0.0093(13) 0.0099(15) 0.0025(15)
C20 0.0199(15) 0.0197(16) 0.025(2) 0.0096(13) 0.0020(14) 0.0030(14)
C52 0.0266(19) 0.0210(19) 0.049(3) -0.0007(15) -0.0005(18) 0.0092(18)
C25 0.0229(18) 0.031(2) 0.042(3) 0.0071(15) 0.0133(17) 0.0049(18)
C53 0.0214(17) 0.031(2) 0.050(3) 0.0083(15) 0.0023(17) 0.0090(19)
C60 0.042(2) 0.0234(19) 0.038(3) 0.0112(17) 0.0130(19) 0.0058(17)
C44 0.0320(19) 0.0261(19) 0.037(2) 0.0092(16) 0.0129(17) 0.0017(17)
C28 0.0243(16) 0.0198(17) 0.028(2) 0.0097(14) 0.0028(15) 0.0043(15)
C17 0.0220(16) 0.0282(19) 0.040(2) 0.0120(14) 0.0136(16) 0.0140(17)
C64 0.0299(18) 0.034(2) 0.032(2) 0.0181(16) 0.0134(16) 0.0088(17)
C12 0.0254(17) 0.0307(19) 0.034(2) 0.0183(15) 0.0045(16) 0.0023(16)
C18 0.0257(17) 0.036(2) 0.027(2) 0.0146(15) 0.0095(15) 0.0087(17)
C26 0.0177(15) 0.0197(17) 0.029(2) 0.0040(13) 0.0058(14) -0.0016(14)
C46 0.0190(15) 0.0269(18) 0.029(2) 0.0119(14) 0.0062(14) 0.0043(15)
C13 0.0252(18) 0.034(2) 0.044(3) 0.0146(16) 0.0088(17) 0.0042(19)
C41 0.037(2) 0.0219(19) 0.059(3) 0.0080(16) 0.019(2) 0.0026(19)
C8 0.0229(16) 0.0211(17) 0.0215(19) 0.0097(13) 0.0042(14) 0.0038(14)
C55 0.0271(18) 0.030(2) 0.033(2) 0.0102(15) 0.0038(16) 0.0026(17)
C1 0.0238(17) 0.0278(19) 0.045(3) 0.0150(15) 0.0085(17) 0.0076(17)
C6 0.0234(16) 0.0264(18) 0.025(2) 0.0100(14) 0.0081(15) 0.0035(15)
C34 0.044(2) 0.028(2) 0.062(3) 0.0163(18) 0.020(2) 0.016(2)
C5 0.0217(16) 0.0181(16) 0.034(2) 0.0060(13) 0.0084(15) -0.0023(15)
C61 0.062(3) 0.028(2) 0.050(3) 0.020(2) 0.028(2) 0.018(2)
C48 0.0210(16) 0.0220(17) 0.026(2) 0.0094(13) 0.0043(14) 0.0078(15)
C30 0.040(2) 0.028(2) 0.042(3) 0.0204(17) 0.0077(19) 0.0077(18)
C51 0.045(2) 0.0189(18) 0.042(3) 0.0111(16) 0.0109(19) 0.0022(17)
C27 0.0283(18) 0.0236(19) 0.044(3) 0.0096(15) 0.0152(17) 0.0114(17)
C63 0.050(2) 0.052(3) 0.034(2) 0.034(2) 0.016(2) 0.016(2)
C19 0.0207(16) 0.0199(16) 0.024(2) 0.0098(13) 0.0024(14) 0.0036(14)
C45 0.0251(18) 0.030(2) 0.046(3) 0.0106(16) 0.0125(18) -0.0000(18)
C2 0.032(2) 0.034(2) 0.059(3) 0.0204(17) 0.018(2) 0.008(2)
C4 0.0293(19) 0.0267(19) 0.041(3) 0.0080(15) 0.0126(18) -0.0024(17)
C50 0.0280(18) 0.0243(18) 0.040(2) 0.0114(15) 0.0127(17) 0.0039(17)
C62 0.074(3) 0.048(3) 0.043(3) 0.046(2) 0.028(2) 0.024(2)
C14 0.0219(19) 0.047(3) 0.062(3) 0.0089(18) 0.012(2) 0.011(2)
C43 0.035(2) 0.039(2) 0.034(3) 0.0077(18) 0.0039(18) -0.0026(19)
C16 0.033(2) 0.043(2) 0.045(3) 0.0182(18) 0.0219(19) 0.024(2)
C7 0.0205(15) 0.0167(16) 0.025(2) 0.0073(13) 0.0039(14) 0.0051(14)
C10 0.047(2) 0.035(2) 0.034(2) 0.0252(18) 0.0076(19) 0.0144(18)
C15 0.029(2) 0.048(3) 0.074(4) 0.0120(19) 0.025(2) 0.030(3)
C9 0.0315(19) 0.036(2) 0.034(2) 0.0171(16) 0.0089(17) 0.0162(18)
C35 0.0305(19) 0.042(2) 0.037(3) 0.0150(18) 0.0119(18) 0.019(2)
C42 0.030(2) 0.029(2) 0.054(3) 0.0003(17) 0.010(2) -0.007(2)
C47 0.0234(17) 0.0279(19) 0.037(2) 0.0090(15) 0.0088(16) -0.0061(17)
C11 0.040(2) 0.036(2) 0.038(3) 0.0264(18) 0.0028(18) 0.0065(18)
C31 0.049(3) 0.052(3) 0.061(3) 0.038(2) 0.015(2) 0.012(2)
C32 0.076(3) 0.043(3) 0.056(3) 0.046(3) 0.017(3) 0.016(2)
C3 0.032(2) 0.036(2) 0.053(3) 0.0181(17) 0.023(2) 0.001(2)
C33 0.071(3) 0.030(2) 0.068(4) 0.028(2) 0.027(3) 0.023(2)
F13 0.021(2) 0.105(4) 0.093(3) 0.024(2) -0.012(2) -0.042(3)
F14 0.088(3) 0.103(3) 0.135(5) 0.069(3) 0.093(4) 0.087(3)
F00O 0.0374(14) 0.041(2) 0.088(3) 0.0204(13) 0.0271(17) -0.0057(18)

loop_
_atom_type_symbol
_atom_type_scat_dispersion_real
_atom_type_scat_dispersion_imag
_atom_type_scat_Cromer_Mann_a1
_atom_type_scat_Cromer_Mann_a2
_atom_type_scat_Cromer_Mann_a3
_atom_type_scat_Cromer_Mann_a4
_atom_type_scat_Cromer_Mann_b1
_atom_type_scat_Cromer_Mann_b2
_atom_type_scat_Cromer_Mann_b3
_atom_type_scat_Cromer_Mann_b4
_atom_type_scat_Cromer_Mann_c
_atom_type_scat_source
_atom_type_scat_dispersion_source
C 0.00347 0.00161 2.31000 1.02000 1.58860 0.86500 20.84390 10.20750 0.56870 51.65120 0.21560 'International Tables Volume C Table 6.1.1.4 (pp. 500-502)' 'Henke, Gullikson and Davis, At. Data and Nucl. Data Tables, 1993, 54, 2'
Dy -0.09334 4.42895 26.50700 17.63830 14.55960 2.96577 2.18020 0.20217 12.18990 111.87400 4.29728 'International Tables Volume C Table 6.1.1.4 (pp. 500-502)' 'Henke, Gullikson and Davis, At. Data and Nucl. Data Tables, 1993, 54, 2'
F 0.01794 0.01033 3.53920 2.64120 1.51700 1.02430 10.28250 4.29440 0.26150 26.14760 0.27760 'International Tables Volume C Table 6.1.1.4 (pp. 500-502)' 'Henke, Gullikson and Davis, At. Data and Nucl. Data Tables, 1993, 54, 2'
H 0.00000 0.00000 0.49300 0.32291 0.14019 0.04081 10.51090 26.12570 3.14236 57.79970 0.00304 'International Tables Volume C Table 6.1.1.4 (pp. 500-502)' 'Henke, Gullikson and Davis, At. Data and Nucl. Data Tables, 1993, 54, 2'
N 0.00653 0.00323 12.21260 3.13220 2.01250 1.16630 0.00570 9.89330 28.99750 0.58260 -11.52900 'International Tables Volume C Table 6.1.1.4 (pp. 500-502)' 'Henke, Gullikson and Davis, At. Data and Nucl. Data Tables, 1993, 54, 2'
O 0.01158 0.00611 3.04850 2.28680 1.54630 0.86700 13.27710 5.70110 0.32390 32.90890 0.25080 'International Tables Volume C Table 6.1.1.4 (pp. 500-502)' 'Henke, Gullikson and Davis, At. Data and Nucl. Data Tables, 1993, 54, 2'

loop_
_geom_angle_atom_site_label_1
_geom_angle_atom_site_label_2
_geom_angle_atom_site_label_3
_geom_angle
_geom_angle_site_symmetry_1
_geom_angle_site_symmetry_3
_geom_angle_publ_flag
O2 Dy1 O3 86.83(8) . . ?
O5 Dy1 O3 142.47(9) . . ?
O5 Dy1 O2 83.35(8) . . ?
O6 Dy1 O3 142.07(8) . . ?
O6 Dy1 O2 86.05(8) . . ?
O6 Dy1 O5 73.24(8) . . ?
O1 Dy1 O3 71.23(7) . . ?
O1 Dy1 O2 63.43(8) . . ?
O1 Dy1 O5 133.01(8) . . ?
O1 Dy1 O6 72.28(7) . . ?
O4 Dy1 O3 70.59(8) . . ?
O4 Dy1 O2 137.79(8) . . ?
O4 Dy1 O5 93.27(8) . . ?
O4 Dy1 O6 133.24(8) . . ?
O4 Dy1 O1 133.70(8) . . ?
N8 Dy1 O3 74.08(9) . . ?
N8 Dy1 O2 64.46(8) . . ?
N8 Dy1 O5 68.99(9) . . ?
N8 Dy1 O6 133.88(9) . . ?
N8 Dy1 O1 117.62(8) . . ?
N8 Dy1 O4 75.04(9) . . ?
N1 Dy1 O3 120.07(8) . . ?
N1 Dy1 O2 152.53(8) . . ?
N1 Dy1 O5 78.04(9) . . ?
N1 Dy1 O6 69.39(8) . . ?
N1 Dy1 O1 117.16(8) . . ?
N1 Dy1 O4 64.01(8) . . ?
N1 Dy1 N8 124.98(8) . . ?
N2 Dy1 O3 76.71(9) . . ?
N2 Dy1 O2 125.16(8) . . ?
N2 Dy1 O5 137.04(9) . . ?
N2 Dy1 O6 77.28(9) . . ?
N2 Dy1 O1 61.74(8) . . ?
N2 Dy1 O4 84.69(9) . . ?
N2 Dy1 N8 148.61(9) . . ?
N2 Dy1 N1 62.53(9) . . ?
O8 Dy2 O10 139.85(8) . . ?
O2 Dy2 O10 73.01(7) . . ?
O2 Dy2 O8 70.29(8) . . ?
O9 Dy2 O10 72.51(8) . . ?
O9 Dy2 O8 146.89(8) . . ?
O9 Dy2 O2 132.39(8) . . ?
O1 Dy2 O10 93.50(8) . . ?
O1 Dy2 O8 84.48(8) . . ?
O1 Dy2 O2 63.54(8) . . ?
O1 Dy2 O9 86.94(8) . . ?
O7 Dy2 O10 130.00(8) . . ?
O7 Dy2 O8 70.61(8) . . ?
O7 Dy2 O2 133.76(8) . . ?
O7 Dy2 O9 93.73(8) . . ?
O7 Dy2 O1 134.53(8) . . ?
N4 Dy2 O10 139.53(9) . . ?
N4 Dy2 O8 74.15(9) . . ?
N4 Dy2 O2 117.58(8) . . ?
N4 Dy2 O9 73.40(8) . . ?
N4 Dy2 O1 63.48(8) . . ?
N4 Dy2 O7 73.20(9) . . ?
N5 Dy2 O10 67.97(8) . . ?
N5 Dy2 O8 116.93(9) . . ?
N5 Dy2 O2 117.99(8) . . ?
N5 Dy2 O9 76.89(9) . . ?
N5 Dy2 O1 158.25(9) . . ?
N5 Dy2 O7 62.08(8) . . ?
N5 Dy2 N4 123.57(8) . . ?
N6 Dy2 O10 72.11(9) . . ?
N6 Dy2 O8 76.48(9) . . ?
N6 Dy2 O2 61.53(8) . . ?
N6 Dy2 O9 132.98(9) . . ?
N6 Dy2 O1 125.06(8) . . ?
N6 Dy2 O7 86.08(9) . . ?
N6 Dy2 N4 148.30(9) . . ?
N6 Dy2 N5 61.64(9) . . ?
C58 O10 Dy2 134.5(2) . . ?
C28 O3 Dy1 135.5(2) . . ?
C48 O8 Dy2 136.6(2) . . ?
Dy2 O2 Dy1 115.68(10) . . ?
C19 O2 Dy1 125.83(19) . . ?
C19 O2 Dy2 117.31(19) . . ?
C56 O9 Dy2 132.0(2) . . ?
C36 O5 Dy1 133.6(2) . . ?
C38 O6 Dy1 137.5(2) . . ?
Dy2 O1 Dy1 115.43(9) . . ?
C7 O1 Dy1 114.55(19) . . ?
C7 O1 Dy2 128.18(19) . . ?
C26 O4 Dy1 130.6(2) . . ?
C46 O7 Dy2 132.2(2) . . ?
C24 N8 Dy1 126.5(2) . . ?
C20 N8 Dy1 116.5(2) . . ?
C20 N8 C24 116.8(3) . . ?
C12 N4 Dy2 126.4(2) . . ?
C8 N4 Dy2 116.2(2) . . ?
C8 N4 C12 117.1(3) . . ?
C17 N5 Dy2 117.2(2) . . ?
C13 N5 Dy2 125.3(3) . . ?
C13 N5 C17 116.5(3) . . ?
N7 N6 Dy2 119.0(2) . . ?
C18 N6 Dy2 125.5(2) . . ?
C18 N6 N7 115.4(3) . . ?
C19 N7 N6 109.3(3) . . ?
C1 N1 Dy1 124.6(3) . . ?
C5 N1 Dy1 116.9(2) . . ?
C5 N1 C1 117.3(3) . . ?
N3 N2 Dy1 118.5(2) . . ?
C6 N2 Dy1 125.5(2) . . ?
C6 N2 N3 116.0(3) . . ?
H24 C24 N8 118.1(2) . . ?
C23 C24 N8 123.8(3) . . ?
C23 C24 H24 118.1(2) . . ?
C7 N3 N2 108.2(3) . . ?
C45 F7 F9 46(3) . . ?
C39 C40 H40 120.1(2) . . ?
C41 C40 H40 120.1(3) . . ?
C41 C40 C39 119.8(4) . . ?
C45 F9 F7 44.1(19) . . ?
C49 C54 H54 120.0(2) . . ?
C53 C54 H54 120.0(2) . . ?
C53 C54 C49 120.0(4) . . ?
C57 C56 O9 129.4(3) . . ?
C55 C56 O9 112.8(3) . . ?
C55 C56 C57 117.8(3) . . ?
C37 C36 O5 129.2(3) . . ?
C35 C36 O5 113.8(3) . . ?
C35 C36 C37 117.0(3) . . ?
C60 C59 C58 122.2(3) . . ?
C64 C59 C58 119.1(3) . . ?
C64 C59 C60 118.7(3) . . ?
C48 C49 C54 118.1(3) . . ?
C50 C49 C54 118.6(3) . . ?
C50 C49 C48 123.3(3) . . ?
H57 C57 C56 118.7(2) . . ?
C58 C57 C56 122.6(3) . . ?
C58 C57 H57 118.7(2) . . ?
C34 C29 C28 122.8(3) . . ?
C30 C29 C28 118.7(3) . . ?
C30 C29 C34 118.5(3) . . ?
H23 C23 C24 120.6(2) . . ?
C22 C23 C24 118.9(3) . . ?
C22 C23 H23 120.6(2) . . ?
H37 C37 C36 118.7(2) . . ?
C38 C37 C36 122.5(3) . . ?
C38 C37 H37 118.75(19) . . ?
C37 C38 O6 123.6(3) . . ?
C39 C38 O6 116.9(3) . . ?
C39 C38 C37 119.5(3) . . ?
H22 C22 C23 120.5(2) . . ?
C21 C22 C23 119.1(4) . . ?
C21 C22 H22 120.5(2) . . ?
H21 C21 C22 120.9(2) . . ?
C20 C21 C22 118.1(3) . . ?
C20 C21 H21 120.9(2) . . ?
C59 C58 O10 116.7(3) . . ?
C57 C58 O10 122.5(3) . . ?
C57 C58 C59 120.8(3) . . ?
C38 C39 C40 122.2(4) . . ?
C44 C39 C40 119.5(3) . . ?
C44 C39 C38 118.2(3) . . ?
C21 C20 N8 123.3(3) . . ?
C19 C20 N8 113.7(3) . . ?
C19 C20 C21 123.0(3) . . ?
C53 C52 H52 120.1(2) . . ?
C51 C52 H52 120.1(2) . . ?
C51 C52 C53 119.7(3) . . ?
F3 C25 F2 106.7(3) . . ?
F1 C25 F2 107.0(3) . . ?
F1 C25 F3 106.4(4) . . ?
C26 C25 F2 110.9(3) . . ?
C26 C25 F3 113.3(3) . . ?
C26 C25 F1 112.2(3) . . ?
C52 C53 C54 120.7(4) . . ?
H53 C53 C54 119.6(2) . . ?
H53 C53 C52 119.6(2) . . ?
H60 C60 C59 120.0(2) . . ?
C61 C60 C59 119.9(4) . . ?
C61 C60 H60 120.0(3) . . ?
H44 C44 C39 119.9(2) . . ?
C43 C44 C39 120.2(4) . . ?
C43 C44 H44 119.9(3) . . ?
C29 C28 O3 116.9(3) . . ?
C27 C28 O3 123.2(3) . . ?
C27 C28 C29 119.8(3) . . ?
C18 C17 N5 116.7(3) . . ?
C16 C17 N5 123.3(4) . . ?
C16 C17 C18 120.0(4) . . ?
H64 C64 C59 119.6(2) . . ?
C63 C64 C59 120.8(4) . . ?
C63 C64 H64 119.6(3) . . ?
H12 C12 N4 118.4(2) . . ?
C11 C12 N4 123.3(3) . . ?
C11 C12 H12 118.4(2) . . ?
C17 C18 N6 118.3(3) . . ?
H18 C18 N6 120.8(2) . . ?
H18 C18 C17 120.8(2) . . ?
C25 C26 O4 112.5(3) . . ?
C27 C26 O4 129.0(3) . . ?
C27 C26 C25 118.4(3) . . ?
C45 C46 O7 113.9(3) . . ?
C47 C46 O7 128.0(3) . . ?
C47 C46 C45 118.0(3) . . ?
H13 C13 N5 118.0(2) . . ?
C14 C13 N5 124.0(4) . . ?
C14 C13 H13 118.0(3) . . ?
H41 C41 C40 119.8(3) . . ?
C42 C41 C40 120.3(4) . . ?
C42 C41 H41 119.8(2) . . ?
C7 C8 N4 114.3(3) . . ?
C9 C8 N4 122.8(3) . . ?
C9 C8 C7 122.8(3) . . ?
F10 C55 F12 105.5(3) . . ?
F11 C55 F12 106.4(3) . . ?
F11 C55 F10 106.9(3) . . ?
C56 C55 F12 114.5(3) . . ?
C56 C55 F10 111.2(3) . . ?
C56 C55 F11 111.8(3) . . ?
H1 C1 N1 118.3(2) . . ?
C2 C1 N1 123.4(4) . . ?
C2 C1 H1 118.3(3) . . ?
H6 C6 N2 121.2(2) . . ?
C5 C6 N2 117.5(3) . . ?
C5 C6 H6 121.2(2) . . ?
H34 C34 C29 119.9(2) . . ?
C33 C34 C29 120.3(4) . . ?
C33 C34 H34 119.9(3) . . ?
C6 C5 N1 116.8(3) . . ?
C4 C5 N1 122.9(3) . . ?
C4 C5 C6 120.3(4) . . ?
H61 C61 C60 119.5(3) . . ?
C62 C61 C60 120.9(4) . . ?
C62 C61 H61 119.5(2) . . ?
C49 C48 O8 117.8(3) . . ?
C47 C48 O8 123.0(3) . . ?
C47 C48 C49 119.2(3) . . ?
H30 C30 C29 119.6(2) . . ?
C31 C30 C29 120.9(4) . . ?
C31 C30 H30 119.6(3) . . ?
H51 C51 C52 120.0(2) . . ?
C50 C51 C52 120.0(4) . . ?
C50 C51 H51 120.0(2) . . ?
C26 C27 C28 121.7(3) . . ?
H27 C27 C28 119.1(2) . . ?
H27 C27 C26 119.1(2) . . ?
H63 C63 C64 120.1(3) . . ?
C62 C63 C64 119.8(4) . . ?
C62 C63 H63 120.1(3) . . ?
N7 C19 O2 126.1(3) . . ?
C20 C19 O2 117.9(3) . . ?
C20 C19 N7 116.0(3) . . ?
F7 C45 F8 117(3) . . ?
F9 C45 F8 115(3) . . ?
F9 C45 F7 90(3) . . ?
C46 C45 F8 116.3(15) . . ?
C46 C45 F7 105(3) . . ?
C46 C45 F9 111.7(18) . . ?
F13 C45 F8 127.1(18) . . ?
F13 C45 F7 28(3) . . ?
F13 C45 F9 62(3) . . ?
F13 C45 C46 112.3(4) . . ?
F14 C45 F8 73(2) . . ?
F14 C45 F7 133(3) . . ?
F14 C45 F9 49(3) . . ?
F14 C45 C46 110.7(3) . . ?
F14 C45 F13 107.8(4) . . ?
F00O C45 F8 35(2) . . ?
F00O C45 F7 85(3) . . ?
F00O C45 F9 133.4(19) . . ?
F00O C45 C46 114.4(3) . . ?
F00O C45 F13 105.1(4) . . ?
F00O C45 F14 106.2(4) . . ?
H2 C2 C1 120.6(3) . . ?
C3 C2 C1 118.8(4) . . ?
C3 C2 H2 120.6(2) . . ?
H4 C4 C5 120.8(2) . . ?
C3 C4 C5 118.3(4) . . ?
C3 C4 H4 120.8(3) . . ?
C51 C50 C49 120.8(3) . . ?
H50 C50 C49 119.6(2) . . ?
H50 C50 C51 119.6(2) . . ?
C63 C62 C61 119.8(4) . . ?
H62 C62 C61 120.1(2) . . ?
H62 C62 C63 120.1(3) . . ?
H14 C14 C13 120.7(3) . . ?
C15 C14 C13 118.5(4) . . ?
C15 C14 H14 120.7(2) . . ?
H43 C43 C44 120.1(3) . . ?
C42 C43 C44 119.8(4) . . ?
C42 C43 H43 120.1(3) . . ?
H16 C16 C17 120.8(3) . . ?
C15 C16 C17 118.4(4) . . ?
C15 C16 H16 120.8(3) . . ?
N3 C7 O1 126.5(3) . . ?
C8 C7 O1 116.6(3) . . ?
C8 C7 N3 116.9(3) . . ?
C9 C10 H10 120.5(2) . . ?
C11 C10 H10 120.5(2) . . ?
C11 C10 C9 119.0(4) . . ?
C16 C15 C14 119.1(4) . . ?
H15 C15 C14 120.4(2) . . ?
H15 C15 C16 120.4(3) . . ?
C10 C9 C8 119.0(4) . . ?
H9 C9 C8 120.5(2) . . ?
H9 C9 C10 120.5(2) . . ?
F6 C35 F4 107.1(4) . . ?
F5 C35 F4 107.0(3) . . ?
F5 C35 F6 105.6(3) . . ?
C36 C35 F4 113.0(3) . . ?
C36 C35 F6 110.5(3) . . ?
C36 C35 F5 113.1(4) . . ?
C43 C42 C41 120.4(4) . . ?
H42 C42 C41 119.8(2) . . ?
H42 C42 C43 119.8(3) . . ?
C48 C47 C46 122.2(3) . . ?
H47 C47 C46 118.9(2) . . ?
H47 C47 C48 118.9(2) . . ?
C10 C11 C12 118.8(3) . . ?
H11 C11 C12 120.6(2) . . ?
H11 C11 C10 120.6(2) . . ?
H31 C31 C30 120.0(3) . . ?
C32 C31 C30 120.0(4) . . ?
C32 C31 H31 120.0(2) . . ?
H32 C32 C31 120.2(2) . . ?
C33 C32 C31 119.6(4) . . ?
C33 C32 H32 120.2(3) . . ?
C4 C3 C2 119.2(4) . . ?
H3 C3 C2 120.4(2) . . ?
H3 C3 C4 120.4(3) . . ?
C32 C33 C34 120.7(4) . . ?
H33 C33 C34 119.6(3) . . ?
H33 C33 C32 119.6(3) . . ?

loop_
_geom_bond_atom_site_label_1
_geom_bond_atom_site_label_2
_geom_bond_distance
_geom_bond_site_symmetry_2
_geom_bond_publ_flag
Dy1 O3 2.397(2) . ?
Dy1 O2 2.347(2) . ?
Dy1 O5 2.325(2) . ?
Dy1 O6 2.344(2) . ?
Dy1 O1 2.460(2) . ?
Dy1 O4 2.359(2) . ?
Dy1 N8 2.600(3) . ?
Dy1 N1 2.664(3) . ?
Dy1 N2 2.485(3) . ?
Dy2 O10 2.359(2) . ?
Dy2 O8 2.371(2) . ?
Dy2 O2 2.453(2) . ?
Dy2 O9 2.352(2) . ?
Dy2 O1 2.347(2) . ?
Dy2 O7 2.363(2) . ?
Dy2 N4 2.650(3) . ?
Dy2 N5 2.712(3) . ?
Dy2 N6 2.528(3) . ?
F2 C25 1.335(5) . ?
F12 C55 1.339(4) . ?
O10 C58 1.252(4) . ?
O3 C28 1.254(4) . ?
O8 C48 1.251(4) . ?
O2 C19 1.285(4) . ?
F10 C55 1.338(5) . ?
O9 C56 1.279(4) . ?
F3 C25 1.332(5) . ?
O5 C36 1.269(4) . ?
O6 C38 1.255(4) . ?
O1 C7 1.288(4) . ?
F1 C25 1.325(5) . ?
F4 C35 1.324(4) . ?
F6 C35 1.339(5) . ?
O4 C26 1.261(4) . ?
F11 C55 1.332(4) . ?
F5 C35 1.345(5) . ?
O7 C46 1.265(4) . ?
N8 C24 1.341(4) . ?
N8 C20 1.357(4) . ?
F8 C45 1.26(4) . ?
N4 C12 1.347(4) . ?
N4 C8 1.351(4) . ?
N5 C17 1.343(5) . ?
N5 C13 1.336(5) . ?
N6 N7 1.401(4) . ?
N6 C18 1.283(4) . ?
N7 C19 1.311(4) . ?
N1 C1 1.335(4) . ?
N1 C5 1.349(5) . ?
N2 N3 1.409(4) . ?
N2 C6 1.290(4) . ?
C24 H24 0.9500 . ?
C24 C23 1.372(5) . ?
N3 C7 1.311(4) . ?
F7 F9 1.73(8) . ?
F7 C45 1.20(7) . ?
C40 H40 0.9500 . ?
C40 C39 1.397(5) . ?
C40 C41 1.391(5) . ?
F9 C45 1.25(5) . ?
C54 H54 0.9500 . ?
C54 C49 1.401(5) . ?
C54 C53 1.383(5) . ?
C56 C57 1.371(5) . ?
C56 C55 1.527(5) . ?
C36 C37 1.373(5) . ?
C36 C35 1.527(5) . ?
C59 C58 1.495(5) . ?
C59 C60 1.401(5) . ?
C59 C64 1.398(5) . ?
C49 C48 1.499(5) . ?
C49 C50 1.397(5) . ?
C57 H57 0.9500 . ?
C57 C58 1.417(5) . ?
C29 C28 1.502(5) . ?
C29 C34 1.398(5) . ?
C29 C30 1.384(5) . ?
C23 H23 0.9500 . ?
C23 C22 1.379(6) . ?
C37 H37 0.9500 . ?
C37 C38 1.418(5) . ?
C38 C39 1.502(5) . ?
C22 H22 0.9500 . ?
C22 C21 1.396(5) . ?
C21 H21 0.9500 . ?
C21 C20 1.381(5) . ?
C39 C44 1.388(6) . ?
C20 C19 1.498(4) . ?
C52 H52 0.9500 . ?
C52 C53 1.379(6) . ?
C52 C51 1.391(5) . ?
C25 C26 1.541(5) . ?
C53 H53 0.9500 . ?
C60 H60 0.9500 . ?
C60 C61 1.382(6) . ?
C44 H44 0.9500 . ?
C44 C43 1.387(5) . ?
C28 C27 1.415(5) . ?
C17 C18 1.472(5) . ?
C17 C16 1.384(5) . ?
C64 H64 0.9500 . ?
C64 C63 1.382(5) . ?
C12 H12 0.9500 . ?
C12 C11 1.381(5) . ?
C18 H18 0.9500 . ?
C26 C27 1.370(5) . ?
C46 C45 1.523(5) . ?
C46 C47 1.371(5) . ?
C13 H13 0.9500 . ?
C13 C14 1.380(6) . ?
C41 H41 0.9500 . ?
C41 C42 1.367(7) . ?
C8 C7 1.495(4) . ?
C8 C9 1.389(5) . ?
C1 H1 0.9500 . ?
C1 C2 1.387(5) . ?
C6 H6 0.9500 . ?
C6 C5 1.470(5) . ?
C34 H34 0.9500 . ?
C34 C33 1.391(6) . ?
C5 C4 1.398(5) . ?
C61 H61 0.9500 . ?
C61 C62 1.379(7) . ?
C48 C47 1.420(5) . ?
C30 H30 0.9500 . ?
C30 C31 1.387(5) . ?
C51 H51 0.9500 . ?
C51 C50 1.377(5) . ?
C27 H27 0.9500 . ?
C63 H63 0.9500 . ?
C63 C62 1.388(6) . ?
C45 F13 1.321(6) . ?
C45 F14 1.329(6) . ?
C45 F00O 1.344(5) . ?
C2 H2 0.9500 . ?
C2 C3 1.375(6) . ?
C4 H4 0.9500 . ?
C4 C3 1.383(6) . ?
C50 H50 0.9500 . ?
C62 H62 0.9500 . ?
C14 H14 0.9500 . ?
C14 C15 1.366(7) . ?
C43 H43 0.9500 . ?
C43 C42 1.391(6) . ?
C16 H16 0.9500 . ?
C16 C15 1.384(6) . ?
C10 H10 0.9500 . ?
C10 C9 1.377(5) . ?
C10 C11 1.385(6) . ?
C15 H15 0.9500 . ?
C9 H9 0.9500 . ?
C42 H42 0.9500 . ?
C47 H47 0.9500 . ?
C11 H11 0.9500 . ?
C31 H31 0.9500 . ?
C31 C32 1.390(6) . ?
C32 H32 0.9500 . ?
C32 C33 1.366(6) . ?
C3 H3 0.9500 . ?
C33 H33 0.9500 . ?

loop_
_geom_torsion_atom_site_label_1
_geom_torsion_atom_site_label_2
_geom_torsion_atom_site_label_3
_geom_torsion_atom_site_label_4
_geom_torsion
_geom_torsion_site_symmetry_1
_geom_torsion_site_symmetry_2
_geom_torsion_site_symmetry_3
_geom_torsion_site_symmetry_4
_geom_torsion_publ_flag
Dy1 O3 C28 C29 -166.5(3) . . . . ?
Dy1 O3 C28 C27 14.1(4) . . . . ?
Dy1 O2 C19 N7 168.6(2) . . . . ?
Dy1 O2 C19 C20 -13.6(2) . . . . ?
Dy1 O5 C36 C37 -1.3(3) . . . . ?
Dy1 O5 C36 C35 178.1(3) . . . . ?
Dy1 O6 C38 C37 -5.9(3) . . . . ?
Dy1 O6 C38 C39 173.0(3) . . . . ?
Dy1 O1 C7 N3 -28.4(2) . . . . ?
Dy1 O1 C7 C8 150.3(2) . . . . ?
Dy1 O4 C26 C25 154.7(3) . . . . ?
Dy1 O4 C26 C27 -27.7(4) . . . . ?
Dy1 N8 C24 C23 177.1(3) . . . . ?
Dy1 N8 C20 C21 -176.5(2) . . . . ?
Dy1 N8 C20 C19 6.2(2) . . . . ?
Dy1 N1 C1 C2 168.2(3) . . . . ?
Dy1 N1 C5 C6 10.3(2) . . . . ?
Dy1 N1 C5 C4 -169.5(2) . . . . ?
Dy1 N2 N3 C7 22.7(2) . . . . ?
Dy1 N2 C6 C5 -1.7(3) . . . . ?
Dy2 O10 C58 C59 147.3(3) . . . . ?
Dy2 O10 C58 C57 -33.1(3) . . . . ?
Dy2 O8 C48 C49 -160.5(3) . . . . ?
Dy2 O8 C48 C47 18.2(4) . . . . ?
Dy2 O2 C19 N7 -24.4(2) . . . . ?
Dy2 O2 C19 C20 153.4(2) . . . . ?
Dy2 O9 C56 C57 2.3(3) . . . . ?
Dy2 O9 C56 C55 -176.4(3) . . . . ?
Dy2 O1 C7 N3 167.9(3) . . . . ?
Dy2 O1 C7 C8 -13.4(2) . . . . ?
Dy2 O7 C46 C45 154.3(3) . . . . ?
Dy2 O7 C46 C47 -23.6(4) . . . . ?
Dy2 N4 C12 C11 -170.5(3) . . . . ?
Dy2 N4 C8 C7 -6.8(2) . . . . ?
Dy2 N4 C8 C9 170.9(3) . . . . ?
Dy2 N5 C17 C18 9.7(2) . . . . ?
Dy2 N5 C17 C16 -169.6(3) . . . . ?
Dy2 N5 C13 C14 169.5(3) . . . . ?
Dy2 N6 N7 C19 17.1(2) . . . . ?
Dy2 N6 C18 C17 2.2(3) . . . . ?
F2 C25 C26 O4 69.0(3) . . . . ?
F2 C25 C26 C27 -108.9(4) . . . . ?
F12 C55 C56 O9 169.6(3) . . . . ?
F12 C55 C56 C57 -9.3(4) . . . . ?
O10 C58 C59 C60 -168.1(3) . . . . ?
O10 C58 C59 C64 9.9(4) . . . . ?
O10 C58 C57 C56 9.4(4) . . . . ?
O3 C28 C29 C34 -169.2(4) . . . . ?
O3 C28 C29 C30 11.9(4) . . . . ?
O3 C28 C27 C26 8.9(5) . . . . ?
O8 C48 C49 C54 9.7(4) . . . . ?
O8 C48 C49 C50 -170.9(3) . . . . ?
O8 C48 C47 C46 3.3(4) . . . . ?
O2 C19 N7 N6 4.5(4) . . . . ?
O2 C19 C20 N8 3.5(3) . . . . ?
O2 C19 C20 C21 -173.9(3) . . . . ?
F10 C55 C56 O9 -70.9(3) . . . . ?
F10 C55 C56 C57 110.2(3) . . . . ?
O9 C56 C57 C58 5.4(4) . . . . ?
O9 C56 C55 F11 48.5(3) . . . . ?
F3 C25 C26 O4 -171.1(3) . . . . ?
F3 C25 C26 C27 11.0(4) . . . . ?
O5 C36 C37 C38 4.1(4) . . . . ?
O5 C36 C35 F4 27.4(3) . . . . ?
O5 C36 C35 F6 -92.6(3) . . . . ?
O5 C36 C35 F5 149.2(3) . . . . ?
O6 C38 C37 C36 -0.6(4) . . . . ?
O6 C38 C39 C40 156.8(3) . . . . ?
O6 C38 C39 C44 -21.1(3) . . . . ?
O1 C7 N3 N2 4.1(4) . . . . ?
O1 C7 C8 N4 12.4(3) . . . . ?
O1 C7 C8 C9 -165.2(3) . . . . ?
F1 C25 C26 O4 -50.6(4) . . . . ?
F1 C25 C26 C27 131.5(4) . . . . ?
F4 C35 C36 C37 -153.1(3) . . . . ?
F6 C35 C36 C37 86.9(4) . . . . ?
O4 C26 C27 C28 -1.7(5) . . . . ?
F11 C55 C56 C57 -130.4(3) . . . . ?
F5 C35 C36 C37 -31.3(4) . . . . ?
O7 C46 C45 F8 -158(3) . . . . ?
O7 C46 C45 F7 71(3) . . . . ?
O7 C46 C45 F9 -24(3) . . . . ?
O7 C46 C45 F13 43.2(4) . . . . ?
O7 C46 C45 F14 -77.3(5) . . . . ?
O7 C46 C45 F00O 162.8(4) . . . . ?
O7 C46 C47 C48 -0.0(5) . . . . ?
N8 C24 C23 C22 -1.2(5) . . . . ?
N8 C20 C21 C22 -0.9(4) . . . . ?
N8 C20 C19 N7 -178.5(3) . . . . ?
F8 C45 F7 F9 117(7) . . . . ?
F8 C45 F9 F7 -119(6) . . . . ?
F8 C45 C46 C47 20(3) . . . . ?
N4 C12 C11 C10 0.3(5) . . . . ?
N4 C8 C7 N3 -168.8(3) . . . . ?
N4 C8 C9 C10 0.5(4) . . . . ?
N5 C17 C18 N6 -8.2(4) . . . . ?
N5 C17 C16 C15 0.7(5) . . . . ?
N5 C13 C14 C15 -2.4(5) . . . . ?
N6 N7 C19 C20 -173.3(2) . . . . ?
N6 C18 C17 C16 171.2(3) . . . . ?
N7 C19 C20 C21 4.1(4) . . . . ?
N1 C1 C2 C3 -0.2(4) . . . . ?
N1 C5 C6 N2 -6.2(3) . . . . ?
N1 C5 C4 C3 0.6(4) . . . . ?
N2 N3 C7 C8 -174.5(2) . . . . ?
N2 C6 C5 C4 173.6(3) . . . . ?
C24 C23 C22 C21 -0.3(4) . . . . ?
N3 C7 C8 C9 13.5(4) . . . . ?
F7 F9 C45 C46 106(3) . . . . ?
F7 F9 C45 F13 1(3) . . . . ?
F7 F9 C45 F14 -155(3) . . . . ?
F7 F9 C45 F00O -83(4) . . . . ?
F7 C45 C46 C47 -111(3) . . . . ?
C40 C39 C38 C37 -24.2(4) . . . . ?
C40 C39 C44 C43 2.3(4) . . . . ?
C40 C41 C42 C43 0.8(5) . . . . ?
F9 C45 C46 C47 154(3) . . . . ?
C54 C49 C48 C47 -169.1(3) . . . . ?
C54 C49 C50 C51 2.1(4) . . . . ?
C54 C53 C52 C51 0.5(5) . . . . ?
C56 C57 C58 C59 -171.0(3) . . . . ?
C36 C37 C38 C39 -179.5(3) . . . . ?
C59 C60 C61 C62 -1.0(5) . . . . ?
C59 C64 C63 C62 -0.1(4) . . . . ?
C49 C48 C47 C46 -178.0(3) . . . . ?
C49 C50 C51 C52 -0.0(5) . . . . ?
C29 C28 C27 C26 -170.5(4) . . . . ?
C29 C34 C33 C32 1.1(6) . . . . ?
C29 C30 C31 C32 0.2(5) . . . . ?
C23 C22 C21 C20 1.3(4) . . . . ?
C37 C38 C39 C44 157.9(3) . . . . ?
C38 C39 C44 C43 -179.8(3) . . . . ?
C22 C21 C20 C19 176.2(3) . . . . ?
C39 C44 C43 C42 -2.1(4) . . . . ?
C25 C26 C27 C28 175.8(3) . . . . ?
C60 C61 C62 C63 0.1(5) . . . . ?
C44 C43 C42 C41 0.6(5) . . . . ?
C17 C16 C15 C14 -1.7(5) . . . . ?
C64 C63 C62 C61 0.4(5) . . . . ?
C12 C11 C10 C9 -2.2(5) . . . . ?
C13 C14 C15 C16 2.5(5) . . . . ?
C8 C9 C10 C11 1.8(5) . . . . ?
C1 C2 C3 C4 -0.8(4) . . . . ?
C6 C5 C4 C3 -179.2(3) . . . . ?
C34 C33 C32 C31 -0.8(7) . . . . ?
C5 C4 C3 C2 0.6(4) . . . . ?
C30 C31 C32 C33 0.1(6) . . . . ?
